data_7006941
loop_
_publ_author_name
'Squires, Clare'
'Baxter, Christopher W.'
'Campbell, John'
'Lindoy, Leonard F.'
'McNab, Hamish'
'Parkin, Andrew'
'Parsons, Simon'
'Tasker, Peter A.'
'Wei, Gang'
'White, David J.'

_publ_section_title
;
 Design of base metal extractants. Part 1. Inter-ligand hydrogen
 bonding in the assembly of pseudo-macrocyclic
 bis(aminosulfonamidato)M(II) complexes.
;
_journal_issue 16
_journal_name_full 'Dalton transactions (Cambridge, England : 2003)'
_journal_page_first 2026
_journal_page_last 2034
_journal_paper_doi 10.1039/b515650p
_journal_year 2006
_chemical_formula_moiety 'C24 H38 Cu N4 O4 S2'
_chemical_formula_sum 'C24 H38 Cu N4 O4 S2'
_chemical_formula_weight 574.24
_chemical_name_systematic
;
?
;
_space_group_IT_number 4
_symmetry_cell_setting monoclinic
_symmetry_space_group_name_Hall 'P 2yb'
_symmetry_space_group_name_H-M 'P 1 21 1'
_atom_sites_solution_hydrogens geom
_atom_sites_solution_primary direct
_atom_sites_solution_secondary difmap
_audit_creation_method SHELXL-97
_cell_angle_alpha 90.00
_cell_angle_beta 94.534(4)
_cell_angle_gamma 90.00
_cell_formula_units_Z 2
_cell_length_a 6.2601(15)
_cell_length_b 10.817(3)
_cell_length_c 19.487(5)
_cell_measurement_reflns_used 6213
_cell_measurement_temperature 150(2)
_cell_measurement_theta_max 26.5
_cell_measurement_theta_min 2.5
_cell_volume 1315.4(6)
_computing_cell_refinement 'Bruker SMART'
_computing_data_collection 'Bruker SMART'
_computing_data_reduction 'Bruker SHELXTL'
_computing_molecular_graphics 'Bruker SHELXTL'
_computing_structure_refinement 'Bruker SHELXTL'
_computing_structure_solution 'Bruker SHELXTL'
_diffrn_ambient_temperature 150(2)
_diffrn_measured_fraction_theta_full 0.995
_diffrn_measured_fraction_theta_max 0.995
_diffrn_measurement_device_type 'Bruker SMART APEX CCD diffractometer'
_diffrn_measurement_method 'phi and omega scans'
_diffrn_radiation_monochromator graphite
_diffrn_radiation_source 'fine-focus sealed tube'
_diffrn_radiation_type MoK\a
_diffrn_radiation_wavelength 0.71073
_diffrn_reflns_av_R_equivalents 0.0237
_diffrn_reflns_av_sigmaI/netI 0.0622
_diffrn_reflns_limit_h_max 7
_diffrn_reflns_limit_h_min -7
_diffrn_reflns_limit_k_max 13
_diffrn_reflns_limit_k_min -13
_diffrn_reflns_limit_l_max 24
_diffrn_reflns_limit_l_min -14
_diffrn_reflns_number 7519
_diffrn_reflns_theta_full 26.40
_diffrn_reflns_theta_max 26.40
_diffrn_reflns_theta_min 1.05
_diffrn_standards_number 0
_exptl_absorpt_coefficient_mu 1.027
_exptl_absorpt_correction_T_max 0.928
_exptl_absorpt_correction_T_min 0.664
_exptl_absorpt_correction_type multi-scan
_exptl_absorpt_process_details sadabs
_exptl_crystal_colour Purple
_exptl_crystal_density_diffrn 1.450
_exptl_crystal_density_method 'not measured'
_exptl_crystal_description plate
_exptl_crystal_F_000 606
_exptl_crystal_size_max 0.40
_exptl_crystal_size_mid 0.30
_exptl_crystal_size_min 0.03
_refine_diff_density_max 0.616
_refine_diff_density_min -0.359
_refine_diff_density_rms 0.059
_refine_ls_abs_structure_details 'Flack H D (1983), Acta Cryst. A39, 876-881'
_refine_ls_abs_structure_Flack 0.030(10)
_refine_ls_extinction_method none
_refine_ls_goodness_of_fit_ref 0.919
_refine_ls_hydrogen_treatment riding
_refine_ls_matrix_type full
_refine_ls_number_parameters 322
_refine_ls_number_reflns 5180
_refine_ls_number_restraints 1
_refine_ls_restrained_S_all 0.919
_refine_ls_R_factor_all 0.0337
_refine_ls_R_factor_gt 0.0312
_refine_ls_shift/su_max 0.001
_refine_ls_shift/su_mean 0.000
_refine_ls_structure_factor_coef Fsqd
_refine_ls_weighting_details 'calc w=1/[\s^2^(Fo^2^)+(0.0235P)^2^+0.0000P] where P=(Fo^2^+2Fc^2^)/3'
_refine_ls_weighting_scheme calc
_refine_ls_wR_factor_gt 0.0646
_refine_ls_wR_factor_ref 0.0650
_reflns_number_gt 4556
_reflns_number_total 5180
_reflns_threshold_expression >2sigma(I)
_cod_data_source_file b515650p.txt
_cod_data_source_block 16
_cod_depositor_comments
;
The following automatic conversions were performed:
'_symmetry_cell_setting' value 'Monoclinic' changed to 'monoclinic'
according to '/home/saulius/struct/CIF-dictionaries/cif_core.dic'
dictionary named 'cif_core.dic' version 2.4.1 from 2010-06-29.

Automatic conversion script
Id: cif_fix_enum 1527 2010-12-29 10:47:43Z saulius 
;
_cod_original_cell_volume 1315.5(5)
_cod_original_sg_symbol_H-M P2(1)
_cod_database_code 7006941

loop_
_symmetry_equiv_pos_as_xyz
'x, y, z'
'-x, y+1/2, -z'

loop_
_atom_site_label
_atom_site_type_symbol
_atom_site_fract_x
_atom_site_fract_y
_atom_site_fract_z
_atom_site_U_iso_or_equiv
_atom_site_adp_type
_atom_site_occupancy
_atom_site_symmetry_multiplicity
_atom_site_calc_flag
_atom_site_refinement_flags
_atom_site_disorder_assembly
_atom_site_disorder_group
Cu1 Cu -0.46935(5) -0.15042(3) -0.369069(18) 0.01859(9) Uani 1 1 d . . .
C1A C -0.0406(4) -0.1395(3) -0.16921(14) 0.0197(6) Uani 1 1 d . . .
S2A S -0.15126(12) -0.22934(7) -0.23958(4) 0.02242(18) Uani 1 1 d . . .
O1A O -0.3308(3) -0.2960(2) -0.21620(11) 0.0306(5) Uani 1 1 d . . .
O2A O 0.0218(3) -0.30468(19) -0.26173(11) 0.0292(5) Uani 1 1 d . . .
N3A N -0.2367(4) -0.1308(2) -0.29538(12) 0.0212(6) Uani 1 1 d . . .
C4A C -0.0657(5) -0.0491(3) -0.31733(16) 0.0225(7) Uani 1 1 d . . .
H4AA H 0.0314 -0.0955 -0.3457 0.027 Uiso 1 1 calc R . .
H4BA H 0.0195 -0.0149 -0.2767 0.027 Uiso 1 1 calc R . .
C5A C -0.1758(5) 0.0533(3) -0.35875(16) 0.0247(7) Uani 1 1 d . . .
H5AA H -0.2524 0.1085 -0.3284 0.030 Uiso 1 1 calc R . .
H5BA H -0.0696 0.1029 -0.3819 0.030 Uiso 1 1 calc R . .
N6A N -0.3284(4) -0.0053(2) -0.41012(13) 0.0215(6) Uani 1 1 d . . .
H6AA H -0.2573 -0.0308 -0.4472 0.026 Uiso 1 1 calc R . .
H6BA H -0.4310 0.0512 -0.4256 0.026 Uiso 1 1 calc R . .
C7A C 0.1692(4) -0.1577(3) -0.14237(14) 0.0252(6) Uani 1 1 d . . .
H7A H 0.2578 -0.2170 -0.1621 0.030 Uiso 1 1 calc R . .
C8A C 0.2477(5) -0.0873(3) -0.08587(16) 0.0276(7) Uani 1 1 d . . .
H8A H 0.3907 -0.1001 -0.0671 0.033 Uiso 1 1 calc R . .
C9A C 0.1226(5) 0.0007(3) -0.05650(16) 0.0229(7) Uani 1 1 d . . .
C10A C -0.0874(5) 0.0182(3) -0.08598(15) 0.0249(7) Uani 1 1 d . . .
H10A H -0.1760 0.0790 -0.0674 0.030 Uiso 1 1 calc R . .
C11A C -0.1668(5) -0.0515(3) -0.14136(15) 0.0236(7) Uani 1 1 d . . .
H11A H -0.3095 -0.0388 -0.1604 0.028 Uiso 1 1 calc R . .
C12A C 0.1967(5) 0.0758(3) 0.00732(17) 0.0273(7) Uani 1 1 d . . .
C13A C 0.1635(6) 0.2143(3) -0.00677(19) 0.0465(10) Uani 1 1 d . . .
H31A H 0.0113 0.2304 -0.0193 0.070 Uiso 1 1 calc R . .
H32A H 0.2479 0.2396 -0.0446 0.070 Uiso 1 1 calc R . .
H33A H 0.2100 0.2615 0.0347 0.070 Uiso 1 1 calc R . .
C14A C 0.4340(5) 0.0552(4) 0.0294(2) 0.0477(11) Uani 1 1 d . . .
H41A H 0.4741 0.1040 0.0708 0.072 Uiso 1 1 calc R . .
H42A H 0.5209 0.0811 -0.0077 0.072 Uiso 1 1 calc R . .
H43A H 0.4590 -0.0326 0.0393 0.072 Uiso 1 1 calc R . .
C15A C 0.0652(5) 0.0384(3) 0.06742(17) 0.0347(8) Uani 1 1 d . . .
H51A H -0.0851 0.0616 0.0567 0.052 Uiso 1 1 calc R . .
H52A H 0.1215 0.0809 0.1094 0.052 Uiso 1 1 calc R . .
H53A H 0.0753 -0.0512 0.0744 0.052 Uiso 1 1 calc R . .
C1B C -0.6925(5) -0.1119(2) -0.57604(15) 0.0197(7) Uani 1 1 d . . .
S2B S -0.80284(11) -0.07072(7) -0.49776(4) 0.01938(17) Uani 1 1 d . . .
O1B O -0.7272(3) 0.05345(18) -0.48178(10) 0.0227(5) Uani 1 1 d . . .
O2B O -1.0333(3) -0.08240(19) -0.51161(10) 0.0246(5) Uani 1 1 d . . .
N3B N -0.7131(3) -0.1626(3) -0.44059(11) 0.0199(5) Uani 1 1 d . . .
C4B C -0.8262(5) -0.2830(3) -0.44111(16) 0.0226(7) Uani 1 1 d . . .
H4AB H -0.8609 -0.3115 -0.4890 0.027 Uiso 1 1 calc R . .
H4BB H -0.9612 -0.2755 -0.4182 0.027 Uiso 1 1 calc R . .
C5B C -0.6765(5) -0.3731(3) -0.40267(15) 0.0220(7) Uani 1 1 d . . .
H5AB H -0.7550 -0.4487 -0.3911 0.026 Uiso 1 1 calc R . .
H5BB H -0.5592 -0.3967 -0.4313 0.026 Uiso 1 1 calc R . .
N6B N -0.5886(4) -0.3107(2) -0.33921(13) 0.0236(6) Uani 1 1 d . . .
H6AB H -0.4827 -0.3580 -0.3168 0.028 Uiso 1 1 calc R . .
H6BB H -0.6947 -0.2974 -0.3100 0.028 Uiso 1 1 calc R . .
C7B C -0.7831(5) -0.0634(3) -0.63773(15) 0.0239(7) Uani 1 1 d . . .
H7B H -0.9076 -0.0131 -0.6381 0.029 Uiso 1 1 calc R . .
C8B C -0.6923(4) -0.0885(3) -0.69815(16) 0.0238(7) Uani 1 1 d . . .
H8B H -0.7550 -0.0545 -0.7399 0.029 Uiso 1 1 calc R . .
C9B C -0.5100(4) -0.1629(3) -0.69976(14) 0.0203(6) Uani 1 1 d . . .
C10B C -0.4211(5) -0.2097(3) -0.63753(16) 0.0226(7) Uani 1 1 d . . .
H10B H -0.2965 -0.2600 -0.6369 0.027 Uiso 1 1 calc R . .
C11B C -0.5114(5) -0.1844(2) -0.57595(15) 0.0202(7) Uani 1 1 d . . .
H11B H -0.4481 -0.2170 -0.5339 0.024 Uiso 1 1 calc R . .
C12B C -0.4149(5) -0.1881(3) -0.76862(16) 0.0247(7) Uani 1 1 d . . .
C13B C -0.5930(5) -0.2354(4) -0.82024(17) 0.0386(9) Uani 1 1 d . . .
H31B H -0.7029 -0.1714 -0.8281 0.058 Uiso 1 1 calc R . .
H32B H -0.6573 -0.3098 -0.8019 0.058 Uiso 1 1 calc R . .
H33B H -0.5327 -0.2554 -0.8638 0.058 Uiso 1 1 calc R . .
C14B C -0.2399(6) -0.2862(4) -0.76202(18) 0.0404(10) Uani 1 1 d . . .
H41B H -0.1885 -0.3023 -0.8074 0.061 Uiso 1 1 calc R . .
H42B H -0.2979 -0.3626 -0.7438 0.061 Uiso 1 1 calc R . .
H43B H -0.1208 -0.2567 -0.7306 0.061 Uiso 1 1 calc R . .
C15B C -0.3197(5) -0.0679(4) -0.79468(18) 0.0373(8) Uani 1 1 d . . .
H51B H -0.4315 -0.0044 -0.7996 0.056 Uiso 1 1 calc R . .
H52B H -0.2632 -0.0827 -0.8394 0.056 Uiso 1 1 calc R . .
H53B H -0.2035 -0.0399 -0.7617 0.056 Uiso 1 1 calc R . .

loop_
_atom_site_aniso_label
_atom_site_aniso_U_11
_atom_site_aniso_U_22
_atom_site_aniso_U_33
_atom_site_aniso_U_23
_atom_site_aniso_U_13
_atom_site_aniso_U_12
Cu1 0.01639(16) 0.01862(17) 0.02026(18) 0.00081(17) -0.00168(13) -0.00165(16)
C1A 0.0220(14) 0.0197(15) 0.0171(15) 0.0063(15) -0.0008(11) -0.0055(14)
S2A 0.0247(4) 0.0214(4) 0.0202(4) 0.0009(3) -0.0041(3) -0.0032(3)
O1A 0.0310(13) 0.0345(13) 0.0249(13) 0.0111(10) -0.0076(10) -0.0123(11)
O2A 0.0330(13) 0.0267(12) 0.0271(13) -0.0035(10) -0.0036(10) 0.0044(10)
N3A 0.0197(12) 0.0264(15) 0.0168(13) 0.0048(12) -0.0027(10) -0.0046(12)
C4A 0.0178(16) 0.0260(17) 0.0233(17) 0.0001(14) -0.0017(13) -0.0056(13)
C5A 0.0253(17) 0.0230(16) 0.0249(18) 0.0010(14) -0.0048(15) -0.0025(14)
N6A 0.0171(13) 0.0210(13) 0.0261(15) 0.0043(11) 0.0004(11) -0.0038(11)
C7A 0.0222(14) 0.0268(16) 0.0263(16) 0.0005(17) 0.0010(12) 0.0031(16)
C8A 0.0212(16) 0.0352(19) 0.0258(19) -0.0020(15) -0.0014(14) 0.0045(15)
C9A 0.0216(17) 0.0253(16) 0.0221(18) 0.0010(14) 0.0030(14) -0.0038(14)
C10A 0.0262(17) 0.0274(17) 0.0215(18) -0.0014(14) 0.0041(14) 0.0063(14)
C11A 0.0167(15) 0.0305(18) 0.0232(18) 0.0070(14) -0.0004(13) 0.0029(13)
C12A 0.0242(17) 0.0323(18) 0.0254(18) -0.0067(15) 0.0021(14) -0.0061(14)
C13A 0.068(3) 0.034(2) 0.037(2) -0.0056(17) 0.002(2) -0.008(2)
C14A 0.028(2) 0.073(3) 0.041(2) -0.023(2) -0.0048(18) -0.0036(19)
C15A 0.039(2) 0.040(2) 0.0248(19) -0.0038(16) -0.0009(16) -0.0070(16)
C1B 0.0200(16) 0.0174(16) 0.0215(17) -0.0022(12) 0.0010(13) -0.0044(12)
S2B 0.0165(4) 0.0205(4) 0.0206(4) 0.0006(3) -0.0015(3) 0.0010(3)
O1B 0.0220(11) 0.0196(11) 0.0260(12) 0.0019(9) -0.0023(10) 0.0026(9)
O2B 0.0149(10) 0.0328(12) 0.0258(12) 0.0018(10) -0.0005(9) 0.0025(9)
N3B 0.0193(12) 0.0188(13) 0.0208(13) 0.0037(13) -0.0030(10) -0.0044(12)
C4B 0.0188(16) 0.0236(17) 0.0247(18) 0.0011(14) -0.0020(14) -0.0050(13)
C5B 0.0227(16) 0.0182(16) 0.0246(18) 0.0010(13) -0.0019(14) -0.0029(13)
N6B 0.0201(13) 0.0193(13) 0.0308(16) 0.0055(12) -0.0021(12) -0.0025(11)
C7B 0.0215(16) 0.0259(16) 0.0236(17) 0.0019(14) -0.0021(13) 0.0039(14)
C8B 0.0224(16) 0.0261(16) 0.0221(18) 0.0019(14) -0.0032(14) -0.0010(13)
C9B 0.0201(14) 0.0183(16) 0.0223(16) -0.0018(14) 0.0001(12) -0.0036(14)
C10B 0.0191(16) 0.0199(16) 0.0288(19) -0.0017(14) 0.0011(14) 0.0014(13)
C11B 0.0222(16) 0.0175(16) 0.0198(17) 0.0008(12) -0.0046(13) -0.0019(12)
C12B 0.0264(17) 0.0254(18) 0.0223(18) -0.0003(13) 0.0026(14) 0.0028(13)
C13B 0.040(2) 0.043(2) 0.032(2) -0.0079(18) 0.0003(17) -0.0070(18)
C14B 0.044(2) 0.053(2) 0.026(2) 0.0004(18) 0.0106(17) 0.022(2)
C15B 0.037(2) 0.038(2) 0.038(2) -0.0014(18) 0.0118(17) -0.0014(17)

loop_
_atom_type_symbol
_atom_type_description
_atom_type_scat_dispersion_real
_atom_type_scat_dispersion_imag
_atom_type_scat_source
C C 0.0033 0.0016 'International Tables Vol C Tables 4.2.6.8 and 6.1.1.4'
H H 0.0000 0.0000 'International Tables Vol C Tables 4.2.6.8 and 6.1.1.4'
N N 0.0061 0.0033 'International Tables Vol C Tables 4.2.6.8 and 6.1.1.4'
O O 0.0106 0.0060 'International Tables Vol C Tables 4.2.6.8 and 6.1.1.4'
S S 0.1246 0.1234 'International Tables Vol C Tables 4.2.6.8 and 6.1.1.4'
Cu Cu 0.3201 1.2651 'International Tables Vol C Tables 4.2.6.8 and 6.1.1.4'

loop_
_geom_angle_atom_site_label_1
_geom_angle_atom_site_label_2
_geom_angle_atom_site_label_3
_geom_angle
_geom_angle_site_symmetry_1
_geom_angle_site_symmetry_3
_geom_angle_publ_flag
N3A Cu1 N3B 176.66(12) . . ?
N3A Cu1 N6B 98.78(10) . . ?
N3B Cu1 N6B 82.11(10) . . ?
N3A Cu1 N6A 83.30(10) . . ?
N3B Cu1 N6A 96.31(10) . . ?
N6B Cu1 N6A 171.02(11) . . ?
C11A C1A C7A 120.3(3) . . ?
C11A C1A S2A 118.8(2) . . ?
C7A C1A S2A 120.9(3) . . ?
O1A S2A O2A 115.69(13) . . ?
O1A S2A N3A 108.92(12) . . ?
O2A S2A N3A 113.19(13) . . ?
O1A S2A C1A 107.25(13) . . ?
O2A S2A C1A 106.41(13) . . ?
N3A S2A C1A 104.58(14) . . ?
C4A N3A S2A 112.82(18) . . ?
C4A N3A Cu1 111.31(18) . . ?
S2A N3A Cu1 128.07(15) . . ?
N3A C4A C5A 106.5(2) . . ?
N3A C4A H4AA 110.4 . . ?
C5A C4A H4AA 110.4 . . ?
N3A C4A H4BA 110.4 . . ?
C5A C4A H4BA 110.4 . . ?
H4AA C4A H4BA 108.6 . . ?
N6A C5A C4A 107.1(2) . . ?
N6A C5A H5AA 110.3 . . ?
C4A C5A H5AA 110.3 . . ?
N6A C5A H5BA 110.3 . . ?
C4A C5A H5BA 110.3 . . ?
H5AA C5A H5BA 108.6 . . ?
C5A N6A Cu1 110.45(19) . . ?
C5A N6A H6AA 109.6 . . ?
Cu1 N6A H6AA 109.6 . . ?
C5A N6A H6BA 109.6 . . ?
Cu1 N6A H6BA 109.6 . . ?
H6AA N6A H6BA 108.1 . . ?
C1A C7A C8A 118.9(3) . . ?
C1A C7A H7A 120.5 . . ?
C8A C7A H7A 120.5 . . ?
C9A C8A C7A 121.7(3) . . ?
C9A C8A H8A 119.1 . . ?
C7A C8A H8A 119.1 . . ?
C8A C9A C10A 117.7(3) . . ?
C8A C9A C12A 123.9(3) . . ?
C10A C9A C12A 118.4(3) . . ?
C11A C10A C9A 121.0(3) . . ?
C11A C10A H10A 119.5 . . ?
C9A C10A H10A 119.5 . . ?
C1A C11A C10A 120.3(3) . . ?
C1A C11A H11A 119.8 . . ?
C10A C11A H11A 119.8 . . ?
C9A C12A C14A 112.2(3) . . ?
C9A C12A C13A 110.2(3) . . ?
C14A C12A C13A 107.9(3) . . ?
C9A C12A C15A 109.5(3) . . ?
C14A C12A C15A 108.3(3) . . ?
C13A C12A C15A 108.7(3) . . ?
C12A C13A H31A 109.5 . . ?
C12A C13A H32A 109.5 . . ?
H31A C13A H32A 109.5 . . ?
C12A C13A H33A 109.5 . . ?
H31A C13A H33A 109.5 . . ?
H32A C13A H33A 109.5 . . ?
C12A C14A H41A 109.5 . . ?
C12A C14A H42A 109.5 . . ?
H41A C14A H42A 109.5 . . ?
C12A C14A H43A 109.5 . . ?
H41A C14A H43A 109.5 . . ?
H42A C14A H43A 109.5 . . ?
C12A C15A H51A 109.5 . . ?
C12A C15A H52A 109.5 . . ?
H51A C15A H52A 109.5 . . ?
C12A C15A H53A 109.5 . . ?
H51A C15A H53A 109.5 . . ?
H52A C15A H53A 109.5 . . ?
C11B C1B C7B 119.7(3) . . ?
C11B C1B S2B 121.1(2) . . ?
C7B C1B S2B 119.2(2) . . ?
O1B S2B O2B 115.06(12) . . ?
O1B S2B N3B 110.04(13) . . ?
O2B S2B N3B 111.90(13) . . ?
O1B S2B C1B 105.88(13) . . ?
O2B S2B C1B 105.42(13) . . ?
N3B S2B C1B 108.03(13) . . ?
C4B N3B S2B 114.14(18) . . ?
C4B N3B Cu1 113.74(18) . . ?
S2B N3B Cu1 132.08(16) . . ?
N3B C4B C5B 106.6(2) . . ?
N3B C4B H4AB 110.4 . . ?
C5B C4B H4AB 110.4 . . ?
N3B C4B H4BB 110.4 . . ?
C5B C4B H4BB 110.4 . . ?
H4AB C4B H4BB 108.6 . . ?
N6B C5B C4B 107.2(2) . . ?
N6B C5B H5AB 110.3 . . ?
C4B C5B H5AB 110.3 . . ?
N6B C5B H5BB 110.3 . . ?
C4B C5B H5BB 110.3 . . ?
H5AB C5B H5BB 108.5 . . ?
C5B N6B Cu1 106.05(18) . . ?
C5B N6B H6AB 110.5 . . ?
Cu1 N6B H6AB 110.5 . . ?
C5B N6B H6BB 110.5 . . ?
Cu1 N6B H6BB 110.5 . . ?
H6AB N6B H6BB 108.7 . . ?
C8B C7B C1B 119.9(3) . . ?
C8B C7B H7B 120.1 . . ?
C1B C7B H7B 120.1 . . ?
C7B C8B C9B 121.8(3) . . ?
C7B C8B H8B 119.1 . . ?
C9B C8B H8B 119.1 . . ?
C10B C9B C8B 117.5(3) . . ?
C10B C9B C12B 122.8(3) . . ?
C8B C9B C12B 119.7(3) . . ?
C9B C10B C11B 121.2(3) . . ?
C9B C10B H10B 119.4 . . ?
C11B C10B H10B 119.4 . . ?
C1B C11B C10B 120.0(3) . . ?
C1B C11B H11B 120.0 . . ?
C10B C11B H11B 120.0 . . ?
C14B C12B C13B 107.7(3) . . ?
C14B C12B C15B 108.8(3) . . ?
C13B C12B C15B 110.4(3) . . ?
C14B C12B C9B 112.1(3) . . ?
C13B C12B C9B 108.8(3) . . ?
C15B C12B C9B 109.1(3) . . ?
C12B C13B H31B 109.5 . . ?
C12B C13B H32B 109.5 . . ?
H31B C13B H32B 109.5 . . ?
C12B C13B H33B 109.5 . . ?
H31B C13B H33B 109.5 . . ?
H32B C13B H33B 109.5 . . ?
C12B C14B H41B 109.5 . . ?
C12B C14B H42B 109.5 . . ?
H41B C14B H42B 109.5 . . ?
C12B C14B H43B 109.5 . . ?
H41B C14B H43B 109.5 . . ?
H42B C14B H43B 109.5 . . ?
C12B C15B H51B 109.5 . . ?
C12B C15B H52B 109.5 . . ?
H51B C15B H52B 109.5 . . ?
C12B C15B H53B 109.5 . . ?
H51B C15B H53B 109.5 . . ?
H52B C15B H53B 109.5 . . ?

loop_
_geom_bond_atom_site_label_1
_geom_bond_atom_site_label_2
_geom_bond_distance
_geom_bond_site_symmetry_2
_geom_bond_publ_flag
Cu1 N3A 1.974(2) . ?
Cu1 N3B 1.988(2) . ?
Cu1 N6B 1.992(2) . ?
Cu1 N6A 1.998(2) . ?
C1A C11A 1.376(4) . ?
C1A C7A 1.389(4) . ?
C1A S2A 1.776(3) . ?
S2A O1A 1.440(2) . ?
S2A O2A 1.448(2) . ?
S2A N3A 1.585(3) . ?
N3A C4A 1.478(4) . ?
C4A C5A 1.505(4) . ?
C4A H4AA 0.9900 . ?
C4A H4BA 0.9900 . ?
C5A N6A 1.472(4) . ?
C5A H5AA 0.9900 . ?
C5A H5BA 0.9900 . ?
N6A H6AA 0.9200 . ?
N6A H6BA 0.9200 . ?
C7A C8A 1.396(4) . ?
C7A H7A 0.9500 . ?
C8A C9A 1.385(4) . ?
C8A H8A 0.9500 . ?
C9A C10A 1.405(4) . ?
C9A C12A 1.526(4) . ?
C10A C11A 1.377(4) . ?
C10A H10A 0.9500 . ?
C11A H11A 0.9500 . ?
C12A C14A 1.530(4) . ?
C12A C13A 1.535(5) . ?
C12A C15A 1.538(4) . ?
C13A H31A 0.9800 . ?
C13A H32A 0.9800 . ?
C13A H33A 0.9800 . ?
C14A H41A 0.9800 . ?
C14A H42A 0.9800 . ?
C14A H43A 0.9800 . ?
C15A H51A 0.9800 . ?
C15A H52A 0.9800 . ?
C15A H53A 0.9800 . ?
C1B C11B 1.378(4) . ?
C1B C7B 1.391(4) . ?
C1B S2B 1.780(3) . ?
S2B O1B 1.450(2) . ?
S2B O2B 1.452(2) . ?
S2B N3B 1.564(2) . ?
N3B C4B 1.483(4) . ?
C4B C5B 1.509(4) . ?
C4B H4AB 0.9900 . ?
C4B H4BB 0.9900 . ?
C5B N6B 1.477(4) . ?
C5B H5AB 0.9900 . ?
C5B H5BB 0.9900 . ?
N6B H6AB 0.9200 . ?
N6B H6BB 0.9200 . ?
C7B C8B 1.375(4) . ?
C7B H7B 0.9500 . ?
C8B C9B 1.398(4) . ?
C8B H8B 0.9500 . ?
C9B C10B 1.389(4) . ?
C9B C12B 1.535(4) . ?
C10B C11B 1.394(4) . ?
C10B H10B 0.9500 . ?
C11B H11B 0.9500 . ?
C12B C14B 1.523(4) . ?
C12B C13B 1.529(4) . ?
C12B C15B 1.533(4) . ?
C13B H31B 0.9800 . ?
C13B H32B 0.9800 . ?
C13B H33B 0.9800 . ?
C14B H41B 0.9800 . ?
C14B H42B 0.9800 . ?
C14B H43B 0.9800 . ?
C15B H51B 0.9800 . ?
C15B H52B 0.9800 . ?
C15B H53B 0.9800 . ?
